data_7212664
loop_
_publ_author_name
'Mocilac, Pavle'
'Tallon, Mark'
'Lough, Alan J.'
'Gallagher, John F.'

_publ_section_title
;
 Synthesis, structural and conformational analysis of a 3 \\times 3 isomer
 grid based on nine methyl-N-(pyridyl)benzamides
;
_journal_issue 10
_journal_name_full CrystEngComm
_journal_page_first 3080
_journal_paper_doi 10.1039/c002986f
_journal_volume 12
_journal_year 2010
_chemical_formula_moiety 'C13 H12 N2 O'
_chemical_formula_sum 'C13 H12 N2 O'
_chemical_formula_weight 212.25
_chemical_melting_point 353
_chemical_name_common Mmo
_chemical_name_systematic
;
?
;
_space_group_IT_number 14
_symmetry_cell_setting monoclinic
_symmetry_space_group_name_Hall '-P 2ybc'
_symmetry_space_group_name_H-M 'P 1 21/c 1'
_atom_sites_solution_hydrogens geom
_atom_sites_solution_primary direct
_atom_sites_solution_secondary difmap
_audit_creation_method SHELXL-97
_cell_angle_alpha 90.00
_cell_angle_beta 98.000(5)
_cell_angle_gamma 90.00
_cell_formula_units_Z 4
_cell_length_a 5.1480(3)
_cell_length_b 13.9239(14)
_cell_length_c 15.0042(13)
_cell_measurement_reflns_used 3092
_cell_measurement_temperature 150(2)
_cell_measurement_theta_max 27.5
_cell_measurement_theta_min 2.5
_cell_volume 1065.04(15)
_computing_cell_refinement 'DENZO-SMN (Otwinowski and Minor, 1997)'
_computing_data_collection 'kappaCCD Server software (Nonius, 1997)'
_computing_data_reduction 'DENZO-SMN (Otwinowski and Minor, 1997)'
_computing_molecular_graphics 'PLATON (Spek, 2003)'
_computing_publication_material 'SHELXL97 and PREP8 (Ferguson, 1998)'
_computing_structure_refinement 'SHELXL97 (Sheldrick, 2008) and SORTX (McArdle, 1995)'
_computing_structure_solution 'SHELXS97 (Sheldrick, 2008)'
_diffrn_ambient_temperature 150(2)
_diffrn_measured_fraction_theta_full 0.993
_diffrn_measured_fraction_theta_max 0.993
_diffrn_measurement_device 'Nonius KappaCCD'
_diffrn_measurement_method '\f, \w scans with \k offsets'
_diffrn_radiation_monochromator graphite
_diffrn_radiation_source 'fine-focus sealed X-ray tube'
_diffrn_radiation_type MoK\a
_diffrn_radiation_wavelength 0.71073
_diffrn_reflns_av_R_equivalents 0.073
_diffrn_reflns_av_sigmaI/netI 0.086
_diffrn_reflns_limit_h_max 6
_diffrn_reflns_limit_h_min -6
_diffrn_reflns_limit_k_max 18
_diffrn_reflns_limit_k_min -18
_diffrn_reflns_limit_l_max 19
_diffrn_reflns_limit_l_min -14
_diffrn_reflns_number 6938
_diffrn_reflns_theta_full 27.49
_diffrn_reflns_theta_max 27.49
_diffrn_reflns_theta_min 2.74
_diffrn_standards_number 5222
_exptl_absorpt_coefficient_mu 0.086
_exptl_absorpt_correction_T_max 0.993
_exptl_absorpt_correction_T_min 0.790
_exptl_absorpt_correction_type multi-scan
_exptl_absorpt_process_details '(SORTAV; Blessing, 1995)'
_exptl_crystal_colour colourless
_exptl_crystal_density_diffrn 1.324
_exptl_crystal_density_method 'not measured'
_exptl_crystal_description block
_exptl_crystal_F_000 448
_exptl_crystal_size_max 0.36
_exptl_crystal_size_mid 0.16
_exptl_crystal_size_min 0.12
_refine_diff_density_max 0.35
_refine_diff_density_min -0.30
_refine_diff_density_rms 0.07
_refine_ls_extinction_method none
_refine_ls_goodness_of_fit_ref 1.023
_refine_ls_hydrogen_treatment mixed
_refine_ls_matrix_type full
_refine_ls_number_parameters 150
_refine_ls_number_reflns 2433
_refine_ls_number_restraints 0
_refine_ls_restrained_S_all 1.023
_refine_ls_R_factor_all 0.1358
_refine_ls_R_factor_gt 0.0654
_refine_ls_shift/su_max 0.000
_refine_ls_shift/su_mean 0.000
_refine_ls_structure_factor_coef Fsqd
_refine_ls_weighting_details 'w=1/[\s^2^(Fo^2^)+(0.101P)^2^] where P=(Fo^2^+2Fc^2^)/3'
_refine_ls_weighting_scheme calc
_refine_ls_wR_factor_gt 0.1544
_refine_ls_wR_factor_ref 0.1954
_reflns_number_gt 1322
_reflns_number_total 2433
_reflns_threshold_expression I>2\s(I)
_cod_data_source_file c002986f.txt
_cod_data_source_block Mmo-[9-11]
_cod_depositor_comments
;
The following automatic conversions were performed:

'_symmetry_cell_setting' value 'Monoclinic' changed to 'monoclinic'
according to /home/saulius/struct/CIF-dictionaries/cif_core.dic
dictionary named 'cif_core.dic' version 2.4.2 from 2011-04-26.

Automatic conversion script
Id: cif_fix_values 1891 2012-01-12 08:04:46Z andrius 
;
_cod_original_sg_symbol_H-M 'P 21/c'
_cod_database_code 7212664

loop_
_symmetry_equiv_pos_as_xyz
'x, y, z'
'-x, y+1/2, -z+1/2'
'-x, -y, -z'
'x, -y-1/2, z-1/2'

loop_
_atom_site_label
_atom_site_type_symbol
_atom_site_fract_x
_atom_site_fract_y
_atom_site_fract_z
_atom_site_U_iso_or_equiv
_atom_site_adp_type
_atom_site_occupancy
_atom_site_symmetry_multiplicity
_atom_site_calc_flag
_atom_site_refinement_flags
O1 O 0.4997(3) 0.28509(13) 0.69291(12) 0.0457(5) Uani 1 1 d .
C1 C 0.5417(4) 0.37032(18) 0.67933(16) 0.0358(6) Uani 1 1 d .
N1 N 0.4292(4) 0.41860(16) 0.60375(13) 0.0341(5) Uani 1 1 d .
H1 H 0.501(5) 0.470(2) 0.5896(19) 0.055(9) Uiso 1 1 d .
C11 C 0.7148(4) 0.42840(17) 0.74620(15) 0.0340(6) Uani 1 1 d .
C12 C 0.9311(4) 0.38514(18) 0.79574(15) 0.0346(6) Uani 1 1 d .
H12 H 0.9724 0.3206 0.7827 0.042 Uiso 1 1 calc R
C13 C 1.0885(5) 0.43342(18) 0.86365(16) 0.0364(6) Uani 1 1 d .
C14 C 1.0205(5) 0.52791(19) 0.88204(16) 0.0405(6) Uani 1 1 d .
H14 H 1.1260 0.5627 0.9281 0.049 Uiso 1 1 calc R
C15 C 0.8026(5) 0.57172(19) 0.83456(16) 0.0415(7) Uani 1 1 d .
H15 H 0.7572 0.6355 0.8489 0.050 Uiso 1 1 calc R
C16 C 0.6508(5) 0.52229(18) 0.76599(16) 0.0375(6) Uani 1 1 d .
H16 H 0.5031 0.5525 0.7325 0.045 Uiso 1 1 calc R
C17 C 1.3220(5) 0.38467(19) 0.91722(17) 0.0422(7) Uani 1 1 d .
H12A H 1.4751 0.4271 0.9209 0.063 Uiso 0.67 1 calc PR
H12B H 1.3594 0.3246 0.8875 0.063 Uiso 0.67 1 calc PR
H12C H 1.2832 0.3707 0.9780 0.063 Uiso 0.67 1 calc PR
H12D H 1.2700 0.3212 0.9367 0.063 Uiso 0.33 1 calc PR
H12E H 1.3857 0.4237 0.9701 0.063 Uiso 0.33 1 calc PR
H12F H 1.4619 0.3775 0.8796 0.063 Uiso 0.33 1 calc PR
C21 C 0.2259(4) 0.38361(17) 0.53981(15) 0.0333(6) Uani 1 1 d .
N22 N 0.2140(4) 0.42166(14) 0.45778(13) 0.0358(5) Uani 1 1 d .
C23 C 0.0136(4) 0.39396(19) 0.39581(17) 0.0395(6) Uani 1 1 d .
H23 H 0.0015 0.4211 0.3373 0.047 Uiso 1 1 calc R
C24 C -0.1762(5) 0.32817(18) 0.41220(17) 0.0390(6) Uani 1 1 d .
H24 H -0.3133 0.3099 0.3662 0.047 Uiso 1 1 calc R
C25 C -0.1587(5) 0.28994(18) 0.49815(17) 0.0394(7) Uani 1 1 d .
H25 H -0.2859 0.2450 0.5122 0.047 Uiso 1 1 calc R
C26 C 0.0437(4) 0.31730(17) 0.56311(16) 0.0358(6) Uani 1 1 d .
H26 H 0.0587 0.2917 0.6223 0.043 Uiso 1 1 calc R

loop_
_atom_site_aniso_label
_atom_site_aniso_U_11
_atom_site_aniso_U_22
_atom_site_aniso_U_33
_atom_site_aniso_U_23
_atom_site_aniso_U_13
_atom_site_aniso_U_12
O1 0.0497(11) 0.0361(11) 0.0488(12) 0.0051(8) -0.0017(8) -0.0057(8)
C1 0.0357(13) 0.0366(15) 0.0348(14) 0.0010(11) 0.0034(10) 0.0022(11)
N1 0.0370(11) 0.0332(12) 0.0313(12) 0.0009(9) 0.0015(9) -0.0037(9)
C11 0.0357(13) 0.0345(14) 0.0318(13) 0.0035(11) 0.0053(10) -0.0027(11)
C12 0.0372(13) 0.0337(13) 0.0335(14) 0.0024(11) 0.0064(10) -0.0004(11)
C13 0.0378(14) 0.0423(15) 0.0295(13) 0.0011(11) 0.0056(10) -0.0045(11)
C14 0.0446(15) 0.0414(15) 0.0341(14) -0.0027(11) 0.0002(11) -0.0039(12)
C15 0.0512(15) 0.0358(15) 0.0373(15) -0.0006(12) 0.0050(12) -0.0006(12)
C16 0.0408(14) 0.0391(15) 0.0331(14) 0.0031(11) 0.0064(10) -0.0006(11)
C17 0.0404(14) 0.0501(17) 0.0349(15) 0.0023(12) 0.0014(11) 0.0016(12)
C21 0.0343(13) 0.0355(14) 0.0304(14) -0.0010(11) 0.0053(10) 0.0045(11)
N22 0.0369(11) 0.0401(12) 0.0299(11) -0.0020(9) 0.0031(9) -0.0011(9)
C23 0.0397(14) 0.0455(15) 0.0333(14) 0.0003(12) 0.0054(11) 0.0014(12)
C24 0.0355(13) 0.0387(15) 0.0416(15) -0.0021(12) 0.0011(11) -0.0004(11)
C25 0.0365(14) 0.0373(15) 0.0442(16) -0.0006(12) 0.0044(11) -0.0019(11)
C26 0.0365(13) 0.0353(14) 0.0359(14) 0.0018(11) 0.0063(10) 0.0013(11)

loop_
_atom_type_symbol
_atom_type_description
_atom_type_scat_dispersion_real
_atom_type_scat_dispersion_imag
_atom_type_scat_source
C C 0.0033 0.0016 'International Tables Vol C Tables 4.2.6.8 and 6.1.1.4'
H H 0.0000 0.0000 'International Tables Vol C Tables 4.2.6.8 and 6.1.1.4'
N N 0.0061 0.0033 'International Tables Vol C Tables 4.2.6.8 and 6.1.1.4'
O O 0.0106 0.0060 'International Tables Vol C Tables 4.2.6.8 and 6.1.1.4'

loop_
_geom_angle_atom_site_label_1
_geom_angle_atom_site_label_2
_geom_angle_atom_site_label_3
_geom_angle
O1 C1 N1 123.0(2)
O1 C1 C11 121.1(2)
N1 C1 C11 115.8(2)
C1 N1 C21 125.6(2)
C1 N1 H1 118.1(19)
C21 N1 H1 115.6(19)
C12 C11 C16 119.3(2)
C12 C11 C1 119.1(2)
C16 C11 C1 121.2(2)
C13 C12 C11 121.8(2)
C13 C12 H12 119.1
C11 C12 H12 119.1
C12 C13 C14 117.7(2)
C12 C13 C17 120.9(2)
C14 C13 C17 121.3(2)
C15 C14 C13 121.3(2)
C15 C14 H14 119.3
C13 C14 H14 119.3
C14 C15 C16 119.7(2)
C14 C15 H15 120.1
C16 C15 H15 120.1
C15 C16 C11 120.0(2)
C15 C16 H16 120.0
C11 C16 H16 120.0
C13 C17 H12A 109.5
C13 C17 H12B 109.5
H12A C17 H12B 109.5
C13 C17 H12C 109.5
H12A C17 H12C 109.5
H12B C17 H12C 109.5
C13 C17 H12D 109.5
H12A C17 H12D 141.1
H12B C17 H12D 56.3
H12C C17 H12D 56.3
C13 C17 H12E 109.5
H12A C17 H12E 56.3
H12B C17 H12E 141.1
H12C C17 H12E 56.3
H12D C17 H12E 109.5
C13 C17 H12F 109.5
H12A C17 H12F 56.3
H12B C17 H12F 56.3
H12C C17 H12F 141.1
H12D C17 H12F 109.5
H12E C17 H12F 109.5
N22 C21 C26 123.2(2)
N22 C21 N1 115.3(2)
C26 C21 N1 121.4(2)
C21 N22 C23 117.1(2)
N22 C23 C24 124.0(2)
N22 C23 H23 118.0
C24 C23 H23 118.0
C23 C24 C25 117.6(2)
C23 C24 H24 121.2
C25 C24 H24 121.2
C26 C25 C24 119.8(2)
C26 C25 H25 120.1
C24 C25 H25 120.1
C25 C26 C21 118.3(2)
C25 C26 H26 120.8
C21 C26 H26 120.8

loop_
_geom_bond_atom_site_label_1
_geom_bond_atom_site_label_2
_geom_bond_distance
O1 C1 1.228(3)
C1 N1 1.375(3)
C1 C11 1.485(3)
N1 C21 1.405(3)
N1 H1 0.84(3)
C11 C12 1.387(3)
C11 C16 1.390(3)
C12 C13 1.384(3)
C12 H12 0.9500
C13 C14 1.399(3)
C13 C17 1.511(3)
C14 C15 1.384(3)
C14 H14 0.9500
C15 C16 1.385(3)
C15 H15 0.9500
C16 H16 0.9500
C17 H12A 0.9800
C17 H12B 0.9800
C17 H12C 0.9800
C17 H12D 0.9800
C17 H12E 0.9800
C17 H12F 0.9800
C21 N22 1.334(3)
C21 C26 1.395(3)
N22 C23 1.345(3)
C23 C24 1.386(3)
C23 H23 0.9500
C24 C25 1.386(3)
C24 H24 0.9500
C25 C26 1.378(3)
C25 H25 0.9500
C26 H26 0.9500

loop_
_geom_hbond_atom_site_label_D
_geom_hbond_atom_site_label_H
_geom_hbond_atom_site_label_A
_geom_hbond_distance_DH
_geom_hbond_distance_HA
_geom_hbond_distance_DA
_geom_hbond_angle_DHA
_geom_hbond_site_symmetry_A
_geom_hbond_publ_flag
N1 H1 N22 0.84(3) 2.29(3) 3.106(3) 164(3) 3_666 yes
C15 H15 O1 0.95 2.50 3.352(3) 149.2 2_656 yes
C26 H26 O1 0.95 2.37 2.869(3) 112 . yes
C23 H23 Cg1 0.95 2.84 3.749(3) 161 3_666 yes

loop_
_geom_torsion_atom_site_label_1
_geom_torsion_atom_site_label_2
_geom_torsion_atom_site_label_3
_geom_torsion_atom_site_label_4
_geom_torsion
O1 C1 N1 C21 10.2(4)
C11 C1 N1 C21 -168.23(19)
O1 C1 C11 C12 34.9(3)
N1 C1 C11 C12 -146.6(2)
O1 C1 C11 C16 -139.0(2)
N1 C1 C11 C16 39.5(3)
C16 C11 C12 C13 -1.1(3)
C1 C11 C12 C13 -175.1(2)
C11 C12 C13 C14 0.9(3)
C11 C12 C13 C17 179.6(2)
C12 C13 C14 C15 0.4(4)
C17 C13 C14 C15 -178.3(2)
C13 C14 C15 C16 -1.5(4)
C14 C15 C16 C11 1.2(4)
C12 C11 C16 C15 0.0(3)
C1 C11 C16 C15 173.9(2)
C1 N1 C21 N22 -155.1(2)
C1 N1 C21 C26 28.0(3)
C26 C21 N22 C23 0.4(3)
N1 C21 N22 C23 -176.5(2)
C21 N22 C23 C24 -0.8(4)
N22 C23 C24 C25 0.9(4)
C23 C24 C25 C26 -0.5(4)
C24 C25 C26 C21 0.2(4)
N22 C21 C26 C25 -0.1(4)
N1 C21 C26 C25 176.6(2)
